data_2217049
loop_
_publ_author_name
'Shou-Xing Wang'

_publ_section_title <i>cis</i>-Bis[2-(cyclopropyliminomethyl)-6-methoxyphenolato]bis(thiocyanato)cobalt(II)
_journal_coeditor_code GD2028
_journal_issue 1
_journal_name_full 'Acta Crystallographica Section E'
_journal_page_first m78
_journal_page_last m78
_journal_paper_doi 10.1107/S1600536807062186
_journal_volume 64
_journal_year 2008
_chemical_formula_iupac '[Co (N C S)2 (C11 H13 N O2)2]'
_chemical_formula_moiety 'C24 H26 Co N4 O4 S2'
_chemical_formula_sum 'C24 H26 Co N4 O4 S2'
_chemical_formula_weight 557.54
_chemical_name_systematic cis-Bis[2-(cyclopropyliminomethyl)-6-methoxyphenolato]bis(thiocyanato)cobalt(II)
_space_group_IT_number 15
_symmetry_cell_setting monoclinic
_symmetry_space_group_name_Hall '-C 2yc'
_symmetry_space_group_name_H-M 'C 1 2/c 1'
_atom_sites_solution_hydrogens geom
_atom_sites_solution_primary direct
_atom_sites_solution_secondary difmap
_audit_creation_method SHELXL-97
_cell_angle_alpha 90.00
_cell_angle_beta 103.196(3)
_cell_angle_gamma 90.00
_cell_formula_units_Z 4
_cell_length_a 21.851(3)
_cell_length_b 7.6424(11)
_cell_length_c 16.073(2)
_cell_measurement_reflns_used 1290
_cell_measurement_temperature 298(2)
_cell_measurement_theta_max 24.3
_cell_measurement_theta_min 2.5
_cell_volume 2613.2(6)
_computing_cell_refinement 'SAINT (Siemens, 1996)'
_computing_data_collection 'SMART (Siemens, 1996)'
_computing_data_reduction SAINT
_computing_molecular_graphics 'SHELXTL (Sheldrick, 1997b)'
_computing_publication_material SHELXL97
_computing_structure_refinement 'SHELXL97 (Sheldrick, 1997a)'
_computing_structure_solution 'SHELXS97 (Sheldrick, 1997a)'
_diffrn_ambient_temperature 298(2)
_diffrn_measured_fraction_theta_full 0.988
_diffrn_measured_fraction_theta_max 0.988
_diffrn_measurement_device_type 'Bruker SMART APEX area-detector diffractometer'
_diffrn_measurement_method '\w scans'
_diffrn_radiation_monochromator graphite
_diffrn_radiation_source 'fine-focus sealed tube'
_diffrn_radiation_type MoK\a
_diffrn_radiation_wavelength 0.71073
_diffrn_reflns_av_R_equivalents 0.0554
_diffrn_reflns_av_sigmaI/netI 0.0651
_diffrn_reflns_limit_h_max 28
_diffrn_reflns_limit_h_min -27
_diffrn_reflns_limit_k_max 9
_diffrn_reflns_limit_k_min -9
_diffrn_reflns_limit_l_max 20
_diffrn_reflns_limit_l_min -20
_diffrn_reflns_number 10900
_diffrn_reflns_theta_full 27.50
_diffrn_reflns_theta_max 27.50
_diffrn_reflns_theta_min 1.91
_exptl_absorpt_coefficient_mu 0.853
_exptl_absorpt_correction_T_max 0.8685
_exptl_absorpt_correction_T_min 0.8279
_exptl_absorpt_correction_type multi-scan
_exptl_absorpt_process_details '(SADABS; Sheldrick, 1996)'
_exptl_crystal_colour brown
_exptl_crystal_density_diffrn 1.417
_exptl_crystal_density_method 'not measured'
_exptl_crystal_description Block
_exptl_crystal_F_000 1156
_exptl_crystal_size_max 0.23
_exptl_crystal_size_mid 0.20
_exptl_crystal_size_min 0.17
_refine_diff_density_max 0.386
_refine_diff_density_min -0.245
_refine_ls_extinction_method none
_refine_ls_goodness_of_fit_ref 1.046
_refine_ls_hydrogen_treatment mixed
_refine_ls_matrix_type full
_refine_ls_number_parameters 163
_refine_ls_number_reflns 2962
_refine_ls_number_restraints 1
_refine_ls_restrained_S_all 1.046
_refine_ls_R_factor_all 0.0899
_refine_ls_R_factor_gt 0.0533
_refine_ls_shift/su_max 0.000
_refine_ls_shift/su_mean 0.000
_refine_ls_structure_factor_coef Fsqd
_refine_ls_weighting_details 'calc w=1/[\s^2^(Fo^2^)+(0.0516P)^2^+0.3065P] where P=(Fo^2^+2Fc^2^)/3'
_refine_ls_weighting_scheme calc
_refine_ls_wR_factor_gt 0.1166
_refine_ls_wR_factor_ref 0.1304
_reflns_number_gt 1960
_reflns_number_total 2962
_reflns_threshold_expression I>2\s(I)
_cod_data_source_file gd2028.cif
_cod_data_source_block I
_cod_original_sg_symbol_H-M 'C 2/c'
_cod_database_code 2217049
_cod_database_fobs_code 2217049

loop_
_symmetry_equiv_pos_as_xyz
'x, y, z'
'-x, y, -z+1/2'
'x+1/2, y+1/2, z'
'-x+1/2, y+1/2, -z+1/2'
'-x, -y, -z'
'x, -y, z-1/2'
'-x+1/2, -y+1/2, -z'
'x+1/2, -y+1/2, z-1/2'

loop_
_atom_site_type_symbol
_atom_site_label
_atom_site_fract_x
_atom_site_fract_y
_atom_site_fract_z
_atom_site_U_iso_or_equiv
_atom_site_adp_type
_atom_site_calc_flag
_atom_site_refinement_flags
_atom_site_occupancy
Co Co1 0.5000 0.87110(8) 0.2500 0.0439(2) Uani d S 1
N N1 0.41206(13) 0.8517(4) -0.02768(16) 0.0525(7) Uani d D 1
N N2 0.42546(13) 1.0362(4) 0.23494(17) 0.0583(7) Uani d . 1
O O1 0.47825(9) 0.7998(3) 0.12725(12) 0.0507(5) Uani d . 1
O O2 0.57533(10) 0.6595(3) 0.22880(14) 0.0590(6) Uani d . 1
S S1 0.30172(5) 1.14011(15) 0.17478(7) 0.0854(4) Uani d . 1
C C1 0.51623(15) 0.7354(4) 0.00295(19) 0.0491(8) Uani d . 1
C C2 0.52171(13) 0.7346(4) 0.09220(18) 0.0437(7) Uani d . 1
C C3 0.57669(14) 0.6617(4) 0.1437(2) 0.0485(8) Uani d . 1
C C4 0.62403(15) 0.6003(4) 0.1085(2) 0.0621(9) Uani d . 1
H H4 0.6601 0.5533 0.1435 0.075 Uiso calc R 1
C C5 0.61837(18) 0.6079(5) 0.0207(3) 0.0704(11) Uani d . 1
H H5 0.6511 0.5680 -0.0025 0.085 Uiso calc R 1
C C6 0.56587(17) 0.6727(4) -0.0313(2) 0.0626(9) Uani d . 1
H H6 0.5625 0.6760 -0.0900 0.075 Uiso calc R 1
C C7 0.46021(15) 0.7952(4) -0.0526(2) 0.0529(8) Uani d . 1
H H7 0.4582 0.7934 -0.1110 0.063 Uiso calc R 1
C C8 0.35288(18) 0.8950(6) -0.0835(2) 0.0759(11) Uani d . 1
H H8 0.3544 0.9178 -0.1429 0.091 Uiso calc R 1
C C9 0.29577(17) 0.8083(6) -0.0720(3) 0.0946(14) Uani d . 1
H H9A 0.2646 0.7756 -0.1228 0.114 Uiso calc R 1
H H9B 0.2995 0.7282 -0.0242 0.114 Uiso calc R 1
C C10 0.30497(19) 0.9911(6) -0.0532(3) 0.0912(13) Uani d . 1
H H10A 0.3144 1.0262 0.0064 0.109 Uiso calc R 1
H H10B 0.2795 1.0735 -0.0922 0.109 Uiso calc R 1
C C11 0.63187(18) 0.6133(5) 0.2889(3) 0.0874(13) Uani d . 1
H H11A 0.6403 0.4911 0.2835 0.131 Uiso calc R 1
H H11B 0.6271 0.6368 0.3458 0.131 Uiso calc R 1
H H11C 0.6662 0.6810 0.2779 0.131 Uiso calc R 1
C C12 0.37396(16) 1.0796(4) 0.2087(2) 0.0510(8) Uani d . 1
H H1 0.4126(16) 0.857(4) 0.0285(8) 0.080 Uiso d D 1

loop_
_atom_site_aniso_label
_atom_site_aniso_U_11
_atom_site_aniso_U_22
_atom_site_aniso_U_33
_atom_site_aniso_U_12
_atom_site_aniso_U_13
_atom_site_aniso_U_23
Co1 0.0370(3) 0.0611(4) 0.0314(3) 0.000 0.0029(2) 0.000
N1 0.0502(16) 0.0656(18) 0.0380(14) -0.0084(13) 0.0025(13) 0.0051(13)
N2 0.0484(16) 0.0724(19) 0.0538(16) 0.0111(14) 0.0109(13) -0.0032(14)
O1 0.0378(11) 0.0764(14) 0.0359(11) 0.0060(10) 0.0045(9) -0.0060(10)
O2 0.0489(13) 0.0754(16) 0.0477(13) 0.0137(11) 0.0003(10) 0.0001(11)
S1 0.0532(6) 0.0992(8) 0.0930(8) 0.0165(5) -0.0054(5) 0.0037(6)
C1 0.0559(19) 0.0499(19) 0.0434(18) -0.0123(15) 0.0151(15) -0.0048(14)
C2 0.0393(16) 0.0477(18) 0.0439(17) -0.0078(13) 0.0094(13) -0.0066(14)
C3 0.0420(18) 0.0489(18) 0.0534(19) -0.0044(13) 0.0085(15) -0.0040(14)
C4 0.0458(19) 0.062(2) 0.079(3) 0.0045(16) 0.0149(18) -0.0026(18)
C5 0.061(2) 0.075(3) 0.087(3) -0.0018(19) 0.040(2) -0.012(2)
C6 0.069(2) 0.071(2) 0.056(2) -0.0079(19) 0.0313(19) -0.0101(17)
C7 0.062(2) 0.062(2) 0.0357(17) -0.0158(17) 0.0126(16) -0.0028(15)
C8 0.059(2) 0.118(3) 0.0442(19) -0.004(2) 0.0002(17) 0.012(2)
C9 0.051(2) 0.090(3) 0.131(4) -0.004(2) -0.006(2) 0.001(3)
C10 0.076(3) 0.081(3) 0.104(3) 0.019(2) -0.006(2) 0.010(3)
C11 0.069(3) 0.112(3) 0.069(3) 0.035(2) -0.009(2) 0.014(2)
C12 0.059(2) 0.0513(19) 0.0439(18) 0.0003(16) 0.0133(15) -0.0017(15)

loop_
_atom_type_symbol
_atom_type_description
_atom_type_scat_dispersion_real
_atom_type_scat_dispersion_imag
_atom_type_scat_source
C C 0.0033 0.0016 'International Tables Vol C Tables 4.2.6.8 and 6.1.1.4'
H H 0.0000 0.0000 'International Tables Vol C Tables 4.2.6.8 and 6.1.1.4'
N N 0.0061 0.0033 'International Tables Vol C Tables 4.2.6.8 and 6.1.1.4'
O O 0.0106 0.0060 'International Tables Vol C Tables 4.2.6.8 and 6.1.1.4'
S S 0.1246 0.1234 'International Tables Vol C Tables 4.2.6.8 and 6.1.1.4'
Co Co 0.3494 0.9721 'International Tables Vol C Tables 4.2.6.8 and 6.1.1.4'

loop_
_geom_angle_atom_site_label_1
_geom_angle_atom_site_label_2
_geom_angle_atom_site_label_3
_geom_angle_site_symmetry_1
_geom_angle_site_symmetry_3
_geom_angle
_geom_angle_publ_flag
O1 Co1 O1 2_655 . 148.34(13) yes
O1 Co1 N2 2_655 2_655 92.76(9) ?
O1 Co1 N2 . 2_655 106.91(9) ?
O1 Co1 N2 2_655 . 106.91(9) yes
O1 Co1 N2 . . 92.76(9) yes
N2 Co1 N2 2_655 . 103.17(16) yes
O1 Co1 O2 2_655 . 86.55(8) yes
O1 Co1 O2 . . 71.97(8) yes
N2 Co1 O2 2_655 . 82.96(10) yes
N2 Co1 O2 . . 164.69(9) yes
O1 Co1 O2 2_655 2_655 71.97(8) ?
O1 Co1 O2 . 2_655 86.55(8) ?
N2 Co1 O2 2_655 2_655 164.69(9) ?
N2 Co1 O2 . 2_655 82.96(10) ?
O2 Co1 O2 . 2_655 94.69(11) ?
C7 N1 C8 . . 124.7(3) ?
C7 N1 H1 . . 120(2) ?
C8 N1 H1 . . 115(2) ?
C12 N2 Co1 . . 155.4(3) ?
C2 O1 Co1 . . 119.80(17) ?
C3 O2 C11 . . 117.7(3) ?
C3 O2 Co1 . . 107.81(17) ?
C11 O2 Co1 . . 126.1(2) ?
C6 C1 C2 . . 120.1(3) ?
C6 C1 C7 . . 119.7(3) ?
C2 C1 C7 . . 120.2(3) ?
O1 C2 C3 . . 120.2(3) ?
O1 C2 C1 . . 122.3(3) ?
C3 C2 C1 . . 117.5(3) ?
C4 C3 O2 . . 126.6(3) ?
C4 C3 C2 . . 121.0(3) ?
O2 C3 C2 . . 112.3(3) ?
C3 C4 C5 . . 120.3(3) ?
C3 C4 H4 . . 119.8 ?
C5 C4 H4 . . 119.8 ?
C6 C5 C4 . . 120.7(3) ?
C6 C5 H5 . . 119.6 ?
C4 C5 H5 . . 119.6 ?
C5 C6 C1 . . 120.3(3) ?
C5 C6 H6 . . 119.9 ?
C1 C6 H6 . . 119.9 ?
N1 C7 C1 . . 124.3(3) ?
N1 C7 H7 . . 117.8 ?
C1 C7 H7 . . 117.8 ?
N1 C8 C10 . . 121.6(3) ?
N1 C8 C9 . . 119.4(3) ?
C10 C8 C9 . . 59.0(3) ?
N1 C8 H8 . . 115.1 ?
C10 C8 H8 . . 115.1 ?
C9 C8 H8 . . 115.1 ?
C10 C9 C8 . . 60.1(3) ?
C10 C9 H9A . . 117.8 ?
C8 C9 H9A . . 117.8 ?
C10 C9 H9B . . 117.8 ?
C8 C9 H9B . . 117.8 ?
H9A C9 H9B . . 114.9 ?
C9 C10 C8 . . 60.9(3) ?
C9 C10 H10A . . 117.7 ?
C8 C10 H10A . . 117.7 ?
C9 C10 H10B . . 117.7 ?
C8 C10 H10B . . 117.7 ?
H10A C10 H10B . . 114.8 ?
O2 C11 H11A . . 109.5 ?
O2 C11 H11B . . 109.5 ?
H11A C11 H11B . . 109.5 ?
O2 C11 H11C . . 109.5 ?
H11A C11 H11C . . 109.5 ?
H11B C11 H11C . . 109.5 ?
N2 C12 S1 . . 178.3(3) ?

loop_
_geom_bond_atom_site_label_1
_geom_bond_atom_site_label_2
_geom_bond_site_symmetry_2
_geom_bond_distance
_geom_bond_publ_flag
Co1 O1 2_655 1.997(2) ?
Co1 O1 . 1.997(2) yes
Co1 N2 2_655 2.031(3) ?
Co1 N2 . 2.031(3) yes
Co1 O2 . 2.387(2) yes
Co1 O2 2_655 2.387(2) ?
N1 C7 . 1.283(4) ?
N1 C8 . 1.434(4) ?
N1 H1 . 0.901(10) ?
N2 C12 . 1.157(4) ?
O1 C2 . 1.308(3) ?
O2 C3 . 1.375(4) ?
O2 C11 . 1.428(4) ?
S1 C12 . 1.615(4) ?
C1 C6 . 1.408(4) ?
C1 C2 . 1.412(4) ?
C1 C7 . 1.416(4) ?
C2 C3 . 1.409(4) ?
C3 C4 . 1.371(4) ?
C4 C5 . 1.389(5) ?
C4 H4 . 0.9300 ?
C5 C6 . 1.350(5) ?
C5 H5 . 0.9300 ?
C6 H6 . 0.9300 ?
C7 H7 . 0.9300 ?
C8 C10 . 1.451(5) ?
C8 C9 . 1.461(5) ?
C8 H8 . 0.9800 ?
C9 C10 . 1.434(6) ?
C9 H9A . 0.9700 ?
C9 H9B . 0.9700 ?
C10 H10A . 0.9700 ?
C10 H10B . 0.9700 ?
C11 H11A . 0.9600 ?
C11 H11B . 0.9600 ?
C11 H11C . 0.9600 ?

loop_
_geom_hbond_atom_site_label_D
_geom_hbond_atom_site_label_H
_geom_hbond_atom_site_label_A
_geom_hbond_distance_DH
_geom_hbond_distance_HA
_geom_hbond_distance_DA
_geom_hbond_angle_DHA
N1 H1 O1 0.901(10) 1.93(3) 2.609(3) 131(3)
